data_4348066
loop_
_publ_author_name
'Hawes, Chris S.'
'Hamilton, Sophie E.'
'Hicks, Jamie'
'Knowles, Gregory P.'
'Chaffee, Alan L.'
'Turner, David R.'
'Batten, Stuart R.'

_publ_section_title
;
 Coordination Chemistry and Structural Dynamics of a Long and Flexible
 Piperazine-Derived Ligand.
;
_journal_issue 13
_journal_name_full 'Inorganic chemistry'
_journal_page_first 6692
_journal_page_last 6702
_journal_paper_doi 10.1021/acs.inorgchem.6b00933
_journal_volume 55
_journal_year 2016
_chemical_formula_moiety 'C36 H40 Co N6 O4'
_chemical_formula_sum 'C36 H40 Co N6 O4'
_chemical_formula_weight 679.67
_space_group_crystal_system triclinic
_space_group_IT_number 2
_space_group_name_Hall '-P 1'
_space_group_name_H-M_alt 'P -1'
_atom_sites_solution_hydrogens geom
_atom_sites_solution_primary direct
_audit_creation_date 2015-06-13
_audit_creation_method
;
Olex2 1.2
(compiled 2015.01.26 svn.r3150 for OlexSys, GUI svn.r4998)
;
_cell_angle_alpha 96.719(10)
_cell_angle_beta 92.675(14)
_cell_angle_gamma 104.812(7)
_cell_formula_units_Z 2
_cell_length_a 9.305(4)
_cell_length_b 10.066(2)
_cell_length_c 18.050(3)
_cell_measurement_reflns_used 52118
_cell_measurement_temperature 100(2)
_cell_measurement_theta_max 30.22
_cell_measurement_theta_min 2.11
_cell_volume 1618.1(8)
_computing_cell_refinement 'XDS (Kabsch, 1993)'
_computing_data_collection 'BluIce (McPhillips, 2002)'
_computing_data_reduction 'XDS (Kabsch, 1993)'
_computing_molecular_graphics 'Olex2 (Dolomanov et al., 2009)'
_computing_publication_material 'Olex2 (Dolomanov et al., 2009)'
_computing_structure_refinement 'SHELXL-97 (Sheldrick, 1997)'
_computing_structure_solution 'SHELXS-97 (Sheldrick, 1997)'
_diffrn_ambient_temperature 100
_diffrn_measured_fraction_theta_full 0.995
_diffrn_measured_fraction_theta_max 0.983
_diffrn_measurement_device_type Synchrotron
_diffrn_measurement_method 'Phi Scan'
_diffrn_radiation_monochromator 'Silicon Double Crystal'
_diffrn_radiation_type Synchrotron
_diffrn_radiation_wavelength 0.7109
_diffrn_reflns_av_R_equivalents 0.1006
_diffrn_reflns_av_unetI/netI 0.0603
_diffrn_reflns_Laue_measured_fraction_full 0.995
_diffrn_reflns_Laue_measured_fraction_max 0.983
_diffrn_reflns_limit_h_max 13
_diffrn_reflns_limit_h_min -13
_diffrn_reflns_limit_k_max 14
_diffrn_reflns_limit_k_min -14
_diffrn_reflns_limit_l_max 25
_diffrn_reflns_limit_l_min -25
_diffrn_reflns_number 52118
_diffrn_reflns_point_group_measured_fraction_full 0.995
_diffrn_reflns_point_group_measured_fraction_max 0.983
_diffrn_reflns_theta_full 25.248
_diffrn_reflns_theta_max 30.225
_diffrn_reflns_theta_min 2.112
_diffrn_source 'Australian Synchrotron'
_diffrn_standards_number 0
_exptl_absorpt_coefficient_mu 0.581
_exptl_absorpt_correction_type multi-scan
_exptl_absorpt_process_details 'XScale within XDS'
_exptl_crystal_colour red
_exptl_crystal_density_diffrn 1.395
_exptl_crystal_density_method 'not measured'
_exptl_crystal_description plate
_exptl_crystal_F_000 714
_exptl_crystal_size_max 0.1
_exptl_crystal_size_mid 0.05
_exptl_crystal_size_min 0.01
_refine_diff_density_max 0.904
_refine_diff_density_min -0.800
_refine_diff_density_rms 0.085
_refine_ls_extinction_method none
_refine_ls_goodness_of_fit_ref 1.048
_refine_ls_hydrogen_treatment constr
_refine_ls_matrix_type full
_refine_ls_number_parameters 424
_refine_ls_number_reflns 9474
_refine_ls_number_restraints 0
_refine_ls_restrained_S_all 1.048
_refine_ls_R_factor_all 0.0613
_refine_ls_R_factor_gt 0.0532
_refine_ls_shift/su_max 0.001
_refine_ls_shift/su_mean 0.000
_refine_ls_structure_factor_coef Fsqd
_refine_ls_weighting_details 'w=1/[\s^2^(Fo^2^)+(0.0720P)^2^+0.8750P] where P=(Fo^2^+2Fc^2^)/3'
_refine_ls_weighting_scheme calc
_refine_ls_wR_factor_gt 0.1353
_refine_ls_wR_factor_ref 0.1409
_reflns_Friedel_coverage 0.000
_reflns_number_gt 8203
_reflns_number_total 9474
_reflns_threshold_expression 'I > 2\s(I)'
_cod_data_source_file ic6b00933_si_002.cif
_cod_data_source_block 2
_cod_depositor_comments
;
The following automatic conversions were performed:

data item '_exptl_absorpt_correction_type' value 'Multi-Scan' was
changed to 'multi-scan' in accordance with the
/home/saulius/struct/COD-crude-data/automatic-downloads/DataCite-retrospective/ACS/depositions/lib/dictionaries/cif_core.dic
dictionary named 'cif_core.dic' version 2.4.2 last updated on
2011-04-26.

Automatic conversion script
Id: cif_fix_values 6909 2019-04-08 15:41:33Z antanas 
;
_cod_database_code 4348066
_shelxl_version_number 2014/6
_shelx_space_group_comment
;
The symmetry employed for this shelxl refinement is uniquely defined
by the following loop, which should always be used as a source of
symmetry information in preference to the above space-group names.
They are only intended as comments.
;
_olex2_refinement_description
;
1. Fixed Uiso
 At 1.2 times of:
  All C(H) groups, All C(H,H) groups
2.a Secondary CH2 refined with riding coordinates:
 C8(H8A,H8B), C10(H10A,H10B), C11(H11A,H11B), C13(H13A,H13B), C14(H14A,H14B),
 C15(H15A,H15B), C22(H22A,H22B), C24(H24A,H24B), C25(H25A,H25B), C27(H27A,H27B),
  C28(H28A,H28B), C29(H29A,H29B)
2.b Aromatic/amide H refined with riding coordinates:
 C3(H3), C4(H4), C6(H6), C7(H7), C17(H17), C18(H18), C20(H20), C21(H21),
 C31(H31), C32(H32), C34(H34), C35(H35), C40(H40), C42(H42), C43(H43), C44(H44)
;
_olex2_submission_special_instructions 'No special instructions were received'

loop_
_space_group_symop_operation_xyz
'x, y, z'
'-x, -y, -z'

loop_
_atom_site_label
_atom_site_type_symbol
_atom_site_fract_x
_atom_site_fract_y
_atom_site_fract_z
_atom_site_U_iso_or_equiv
_atom_site_adp_type
_atom_site_occupancy
_atom_site_site_symmetry_order
_atom_site_calc_flag
_atom_site_refinement_flags_posn
Co1 Co 0.14312(3) 0.35154(2) 0.51726(2) 0.01967(8) Uani 1 1 d .
N2 N 0.25474(18) 0.36557(16) 0.41480(9) 0.0243(3) Uani 1 1 d .
C3 C 0.2139(2) 0.2564(2) 0.36067(11) 0.0281(4) Uani 1 1 d .
H3 H 0.1361 0.1790 0.3690 0.034 Uiso 1 1 calc R
C4 C 0.2790(2) 0.2510(2) 0.29386(11) 0.0294(4) Uani 1 1 d .
H4 H 0.2493 0.1699 0.2581 0.035 Uiso 1 1 calc R
C5 C 0.3890(2) 0.3656(2) 0.27911(11) 0.0301(4) Uani 1 1 d .
C6 C 0.4328(2) 0.4774(2) 0.33522(12) 0.0313(4) Uani 1 1 d .
H6 H 0.5091 0.5567 0.3279 0.038 Uiso 1 1 calc R
C7 C 0.3651(2) 0.4736(2) 0.40199(11) 0.0268(4) Uani 1 1 d .
H7 H 0.3982 0.5504 0.4402 0.032 Uiso 1 1 calc R
C8 C 0.4561(3) 0.3643(3) 0.20517(12) 0.0363(5) Uani 1 1 d .
H8A H 0.3757 0.3258 0.1646 0.044 Uiso 1 1 calc R
H8B H 0.5055 0.4607 0.1976 0.044 Uiso 1 1 calc R
N9 N 0.5644(2) 0.2823(2) 0.20071(10) 0.0341(4) Uani 1 1 d .
C10 C 0.6086(3) 0.2669(3) 0.12420(12) 0.0376(5) Uani 1 1 d .
H10A H 0.6475 0.3598 0.1087 0.045 Uiso 1 1 calc R
H10B H 0.5203 0.2167 0.0900 0.045 Uiso 1 1 calc R
C11 C 0.7266(3) 0.1886(3) 0.11795(12) 0.0400(5) Uani 1 1 d .
H11A H 0.6865 0.0936 0.1304 0.048 Uiso 1 1 calc R
H11B H 0.7566 0.1816 0.0660 0.048 Uiso 1 1 calc R
N12 N 0.8559(2) 0.2617(3) 0.16951(11) 0.0458(5) Uani 1 1 d .
C13 C 0.8091(3) 0.2684(4) 0.24595(13) 0.0488(7) Uani 1 1 d .
H13A H 0.8966 0.3126 0.2820 0.059 Uiso 1 1 calc R
H13B H 0.7651 0.1736 0.2578 0.059 Uiso 1 1 calc R
C14 C 0.6962(3) 0.3511(3) 0.25255(12) 0.0400(5) Uani 1 1 d .
H14A H 0.6667 0.3591 0.3045 0.048 Uiso 1 1 calc R
H14B H 0.7401 0.4457 0.2404 0.048 Uiso 1 1 calc R
C15 C 0.9767(4) 0.1984(4) 0.16260(15) 0.0549(8) Uani 1 1 d .
H15A H 0.9383 0.0978 0.1646 0.066 Uiso 1 1 calc R
H15B H 1.0508 0.2373 0.2060 0.066 Uiso 1 1 calc R
C16 C 1.0547(3) 0.2185(3) 0.09124(14) 0.0447(6) Uani 1 1 d .
C17 C 1.0601(4) 0.3342(4) 0.05614(17) 0.0555(7) Uani 1 1 d .
H17 H 1.0156 0.4033 0.0773 0.067 Uiso 1 1 calc R
C18 C 1.1307(3) 0.3510(3) -0.01049(16) 0.0498(6) Uani 1 1 d .
H18 H 1.1354 0.4320 -0.0335 0.060 Uiso 1 1 calc R
C19 C 1.1933(3) 0.2501(3) -0.04259(13) 0.0389(5) Uani 1 1 d .
C20 C 1.1933(3) 0.1376(3) -0.00391(14) 0.0462(6) Uani 1 1 d .
H20 H 1.2427 0.0707 -0.0230 0.055 Uiso 1 1 calc R
C21 C 1.1233(3) 0.1216(3) 0.06119(15) 0.0469(6) Uani 1 1 d .
H21 H 1.1224 0.0427 0.0855 0.056 Uiso 1 1 calc R
C22 C 1.2524(3) 0.2560(3) -0.11865(14) 0.0462(6) Uani 1 1 d .
H22A H 1.1758 0.1953 -0.1564 0.055 Uiso 1 1 calc R
H22B H 1.2701 0.3520 -0.1307 0.055 Uiso 1 1 calc R
N23 N 1.3903(2) 0.2134(2) -0.12433(10) 0.0381(4) Uani 1 1 d .
C24 C 1.5125(3) 0.3157(3) -0.07873(12) 0.0409(5) Uani 1 1 d .
H24A H 1.4896 0.3221 -0.0256 0.049 Uiso 1 1 calc R
H24B H 1.5230 0.4080 -0.0951 0.049 Uiso 1 1 calc R
C25 C 1.6561(3) 0.2748(3) -0.08623(13) 0.0452(6) Uani 1 1 d .
H25A H 1.7378 0.3438 -0.0548 0.054 Uiso 1 1 calc R
H25B H 1.6466 0.1835 -0.0688 0.054 Uiso 1 1 calc R
N26 N 1.6911(2) 0.2674(2) -0.16454(11) 0.0402(4) Uani 1 1 d .
C27 C 1.5713(3) 0.1605(3) -0.20972(13) 0.0428(5) Uani 1 1 d .
H27A H 1.5638 0.0695 -0.1922 0.051 Uiso 1 1 calc R
H27B H 1.5943 0.1531 -0.2628 0.051 Uiso 1 1 calc R
C28 C 1.4256(3) 0.1982(3) -0.20275(12) 0.0415(5) Uani 1 1 d .
H28A H 1.4317 0.2863 -0.2232 0.050 Uiso 1 1 calc R
H28B H 1.3449 0.1251 -0.2324 0.050 Uiso 1 1 calc R
C29 C 1.8335(3) 0.2365(4) -0.17323(14) 0.0510(7) Uani 1 1 d .
H29A H 1.8239 0.1390 -0.1655 0.061 Uiso 1 1 calc R
H29B H 1.9079 0.2965 -0.1343 0.061 Uiso 1 1 calc R
C30 C 1.8892(3) 0.2582(3) -0.24935(13) 0.0396(5) Uani 1 1 d .
C31 C 1.8929(3) 0.3787(3) -0.28086(15) 0.0492(6) Uani 1 1 d .
H31 H 1.8522 0.4479 -0.2564 0.059 Uiso 1 1 calc R
C32 C 1.9566(3) 0.3976(3) -0.34835(13) 0.0370(5) Uani 1 1 d .
H32 H 1.9582 0.4806 -0.3688 0.044 Uiso 1 1 calc R
N33 N 2.0155(2) 0.30440(18) -0.38572(10) 0.0284(3) Uani 1 1 d .
C34 C 2.0024(3) 0.1850(3) -0.35718(15) 0.0455(6) Uani 1 1 d .
H34 H 2.0365 0.1141 -0.3846 0.055 Uiso 1 1 calc R
C35 C 1.9420(3) 0.1594(3) -0.29003(15) 0.0465(6) Uani 1 1 d .
H35 H 1.9370 0.0734 -0.2721 0.056 Uiso 1 1 calc R
O36 O -0.04181(15) 0.35261(13) 0.45465(8) 0.0246(3) Uani 1 1 d .
C37 C -0.17939(19) 0.34216(17) 0.44885(9) 0.0195(3) Uani 1 1 d .
O38 O -0.23559(15) 0.44310(13) 0.44819(7) 0.0227(2) Uani 1 1 d .
C39 C -0.28363(19) 0.19903(17) 0.43804(9) 0.0200(3) Uani 1 1 d .
C40 C -0.22908(19) 0.08669(17) 0.45171(10) 0.0207(3) Uani 1 1 d .
H40 H -0.1276 0.1015 0.4693 0.025 Uiso 1 1 calc R
C41 C -0.3231(2) -0.04736(17) 0.43967(10) 0.0214(3) Uani 1 1 d .
C42 C -0.4710(2) -0.06987(18) 0.41212(10) 0.0228(3) Uani 1 1 d .
H42 H -0.5340 -0.1615 0.4018 0.027 Uiso 1 1 calc R
C43 C -0.5258(2) 0.04214(19) 0.39985(10) 0.0246(3) Uani 1 1 d .
H43 H -0.6271 0.0270 0.3819 0.029 Uiso 1 1 calc R
C44 C -0.4336(2) 0.17658(18) 0.41359(10) 0.0232(3) Uani 1 1 d .
H44 H -0.4725 0.2530 0.4063 0.028 Uiso 1 1 calc R
C45 C -0.2633(2) -0.16498(17) 0.45770(10) 0.0220(3) Uani 1 1 d .
O46 O -0.32735(16) -0.28808(13) 0.42980(8) 0.0266(3) Uani 1 1 d .
O47 O -0.14412(15) -0.13802(13) 0.50000(8) 0.0249(3) Uani 1 1 d .

loop_
_atom_site_aniso_label
_atom_site_aniso_U_11
_atom_site_aniso_U_22
_atom_site_aniso_U_33
_atom_site_aniso_U_23
_atom_site_aniso_U_13
_atom_site_aniso_U_12
Co1 0.01855(12) 0.01223(11) 0.02965(13) 0.00419(8) 0.00334(8) 0.00573(8)
N2 0.0217(7) 0.0198(7) 0.0323(7) 0.0041(6) 0.0036(6) 0.0062(5)
C3 0.0244(9) 0.0229(8) 0.0353(9) 0.0024(7) 0.0039(7) 0.0037(7)
C4 0.0284(9) 0.0278(9) 0.0297(9) -0.0006(7) 0.0011(7) 0.0054(7)
C5 0.0295(10) 0.0335(10) 0.0274(8) 0.0059(7) 0.0033(7) 0.0078(8)
C6 0.0313(10) 0.0277(9) 0.0326(9) 0.0074(7) 0.0041(8) 0.0021(8)
C7 0.0263(9) 0.0218(8) 0.0313(9) 0.0038(7) 0.0025(7) 0.0041(7)
C8 0.0385(12) 0.0406(12) 0.0288(9) 0.0063(8) 0.0041(8) 0.0079(9)
N9 0.0342(9) 0.0429(10) 0.0249(7) 0.0037(7) 0.0037(7) 0.0100(8)
C10 0.0399(12) 0.0471(13) 0.0258(9) 0.0037(8) 0.0028(8) 0.0118(10)
C11 0.0400(12) 0.0532(14) 0.0281(9) 0.0023(9) 0.0061(8) 0.0150(10)
N12 0.0357(10) 0.0781(17) 0.0269(8) 0.0033(9) 0.0054(7) 0.0220(11)
C13 0.0391(13) 0.084(2) 0.0263(10) 0.0044(11) 0.0035(9) 0.0241(13)
C14 0.0365(12) 0.0566(15) 0.0252(9) 0.0014(9) 0.0043(8) 0.0103(10)
C15 0.0516(16) 0.089(2) 0.0366(12) 0.0148(13) 0.0093(11) 0.0373(16)
C16 0.0352(12) 0.0664(17) 0.0340(11) 0.0082(11) 0.0044(9) 0.0151(11)
C17 0.0538(17) 0.0655(19) 0.0524(15) -0.0038(13) 0.0088(13) 0.0295(15)
C18 0.0544(16) 0.0511(15) 0.0473(14) 0.0079(11) 0.0059(12) 0.0193(13)
C19 0.0382(12) 0.0427(12) 0.0341(10) 0.0046(9) 0.0066(9) 0.0069(10)
C20 0.0544(16) 0.0460(14) 0.0384(12) 0.0056(10) 0.0122(11) 0.0121(12)
C21 0.0458(14) 0.0556(16) 0.0401(12) 0.0134(11) 0.0097(10) 0.0104(12)
C22 0.0466(14) 0.0568(16) 0.0375(11) 0.0132(11) 0.0102(10) 0.0133(12)
N23 0.0386(10) 0.0464(11) 0.0262(8) 0.0046(7) 0.0074(7) 0.0046(8)
C24 0.0441(13) 0.0483(13) 0.0268(9) 0.0036(9) 0.0066(9) 0.0059(10)
C25 0.0434(13) 0.0625(16) 0.0275(10) 0.0088(10) 0.0052(9) 0.0084(12)
N26 0.0366(10) 0.0543(12) 0.0283(8) 0.0076(8) 0.0059(7) 0.0080(9)
C27 0.0433(13) 0.0498(14) 0.0316(10) 0.0032(9) 0.0108(9) 0.0054(11)
C28 0.0414(13) 0.0501(14) 0.0272(9) 0.0025(9) 0.0063(9) 0.0021(10)
C29 0.0451(14) 0.078(2) 0.0358(11) 0.0219(12) 0.0114(10) 0.0197(14)
C30 0.0327(11) 0.0552(14) 0.0326(10) 0.0134(9) 0.0073(8) 0.0104(10)
C31 0.0568(16) 0.0623(17) 0.0414(12) 0.0161(11) 0.0207(11) 0.0320(14)
C32 0.0422(12) 0.0399(12) 0.0373(10) 0.0134(9) 0.0130(9) 0.0207(10)
N33 0.0267(8) 0.0246(7) 0.0352(8) 0.0085(6) 0.0073(6) 0.0063(6)
C34 0.0602(16) 0.0307(11) 0.0505(13) 0.0141(10) 0.0224(12) 0.0138(11)
C35 0.0541(16) 0.0398(13) 0.0483(13) 0.0197(10) 0.0181(11) 0.0086(11)
O36 0.0194(6) 0.0187(6) 0.0366(7) 0.0055(5) 0.0006(5) 0.0061(5)
C37 0.0214(8) 0.0152(7) 0.0224(7) 0.0030(5) 0.0013(6) 0.0057(6)
O38 0.0229(6) 0.0132(5) 0.0324(6) 0.0023(4) 0.0017(5) 0.0061(4)
C39 0.0210(8) 0.0157(7) 0.0238(7) 0.0029(5) 0.0028(6) 0.0056(6)
C40 0.0203(8) 0.0165(7) 0.0264(7) 0.0033(6) 0.0020(6) 0.0065(6)
C41 0.0218(8) 0.0159(7) 0.0274(8) 0.0041(6) 0.0024(6) 0.0062(6)
C42 0.0219(8) 0.0182(7) 0.0273(8) 0.0025(6) -0.0007(6) 0.0043(6)
C43 0.0200(8) 0.0226(8) 0.0311(8) 0.0035(6) -0.0020(6) 0.0064(6)
C44 0.0232(8) 0.0194(7) 0.0289(8) 0.0046(6) 0.0002(6) 0.0085(6)
C45 0.0207(8) 0.0154(7) 0.0308(8) 0.0056(6) 0.0030(6) 0.0052(6)
O46 0.0248(6) 0.0140(5) 0.0407(7) 0.0031(5) -0.0003(5) 0.0052(5)
O47 0.0211(6) 0.0169(5) 0.0371(7) 0.0066(5) -0.0007(5) 0.0051(5)

loop_
_atom_type_symbol
_atom_type_description
_atom_type_scat_dispersion_real
_atom_type_scat_dispersion_imag
_atom_type_scat_source
C C 0.0033 0.0016 'International Tables Vol C Tables 4.2.6.8 and 6.1.1.4'
H H 0.0000 0.0000 'International Tables Vol C Tables 4.2.6.8 and 6.1.1.4'
Co Co 0.3500 0.9680 'International Tables Vol C Tables 4.2.6.8 and 6.1.1.4'
N N 0.0061 0.0033 'International Tables Vol C Tables 4.2.6.8 and 6.1.1.4'
O O 0.0106 0.0060 'International Tables Vol C Tables 4.2.6.8 and 6.1.1.4'

loop_
_geom_angle_atom_site_label_1
_geom_angle_atom_site_label_2
_geom_angle_atom_site_label_3
_geom_angle
_geom_angle_site_symmetry_1
_geom_angle_site_symmetry_3
N2 Co1 N33 171.36(6) . 1_356
N2 Co1 C45 88.09(6) . 2_556
N2 Co1 O46 90.26(6) . 2_556
N33 Co1 C45 87.23(7) 1_356 2_556
N33 Co1 O46 89.39(7) 1_356 2_556
O36 Co1 N2 86.18(6) . .
O36 Co1 N33 91.72(7) . 1_356
O36 Co1 O38 102.49(5) . 2_566
O36 Co1 C45 133.16(6) . 2_556
O36 Co1 O46 163.46(5) . 2_556
O36 Co1 O47 102.60(5) . 2_556
O38 Co1 N2 90.87(6) 2_566 .
O38 Co1 N33 97.78(6) 2_566 1_356
O38 Co1 C45 124.06(6) 2_566 2_556
O38 Co1 O46 93.70(5) 2_566 2_556
O38 Co1 O47 154.20(5) 2_566 2_556
O46 Co1 C45 30.42(5) 2_556 2_556
O47 Co1 N2 84.93(6) 2_556 .
O47 Co1 N33 87.35(6) 2_556 1_356
O47 Co1 C45 30.56(5) 2_556 2_556
O47 Co1 O46 60.96(5) 2_556 2_556
C3 N2 Co1 117.78(13) . .
C7 N2 Co1 124.88(13) . .
C7 N2 C3 117.30(17) . .
N2 C3 H3 118.3 . .
N2 C3 C4 123.40(18) . .
C4 C3 H3 118.3 . .
C3 C4 H4 120.3 . .
C3 C4 C5 119.33(18) . .
C5 C4 H4 120.3 . .
C4 C5 C8 120.16(19) . .
C6 C5 C4 117.33(19) . .
C6 C5 C8 122.5(2) . .
C5 C6 H6 120.0 . .
C7 C6 C5 119.96(19) . .
C7 C6 H6 120.0 . .
N2 C7 C6 122.58(18) . .
N2 C7 H7 118.7 . .
C6 C7 H7 118.7 . .
C5 C8 H8A 109.2 . .
C5 C8 H8B 109.2 . .
H8A C8 H8B 107.9 . .
N9 C8 C5 111.97(18) . .
N9 C8 H8A 109.2 . .
N9 C8 H8B 109.2 . .
C8 N9 C10 109.56(17) . .
C8 N9 C14 109.82(19) . .
C10 N9 C14 109.78(18) . .
N9 C10 H10A 109.4 . .
N9 C10 H10B 109.4 . .
N9 C10 C11 111.30(19) . .
H10A C10 H10B 108.0 . .
C11 C10 H10A 109.4 . .
C11 C10 H10B 109.4 . .
C10 C11 H11A 109.8 . .
C10 C11 H11B 109.8 . .
H11A C11 H11B 108.3 . .
N12 C11 C10 109.2(2) . .
N12 C11 H11A 109.8 . .
N12 C11 H11B 109.8 . .
C11 N12 C13 108.7(2) . .
C15 N12 C11 112.2(2) . .
C15 N12 C13 111.4(2) . .
N12 C13 H13A 109.8 . .
N12 C13 H13B 109.8 . .
N12 C13 C14 109.2(2) . .
H13A C13 H13B 108.3 . .
C14 C13 H13A 109.8 . .
C14 C13 H13B 109.8 . .
N9 C14 C13 109.5(2) . .
N9 C14 H14A 109.8 . .
N9 C14 H14B 109.8 . .
C13 C14 H14A 109.8 . .
C13 C14 H14B 109.8 . .
H14A C14 H14B 108.2 . .
N12 C15 H15A 108.7 . .
N12 C15 H15B 108.7 . .
N12 C15 C16 114.1(2) . .
H15A C15 H15B 107.6 . .
C16 C15 H15A 108.7 . .
C16 C15 H15B 108.7 . .
C17 C16 C15 121.2(3) . .
C21 C16 C15 119.8(3) . .
C21 C16 C17 118.9(3) . .
C16 C17 H17 119.6 . .
C16 C17 C18 120.8(3) . .
C18 C17 H17 119.6 . .
C17 C18 H18 119.9 . .
C19 C18 C17 120.1(3) . .
C19 C18 H18 119.9 . .
C18 C19 C20 117.8(2) . .
C18 C19 C22 121.4(2) . .
C20 C19 C22 120.6(2) . .
C19 C20 H20 119.2 . .
C21 C20 C19 121.5(3) . .
C21 C20 H20 119.2 . .
C16 C21 C20 120.6(3) . .
C16 C21 H21 119.7 . .
C20 C21 H21 119.7 . .
C19 C22 H22A 108.8 . .
C19 C22 H22B 108.8 . .
H22A C22 H22B 107.7 . .
N23 C22 C19 113.6(2) . .
N23 C22 H22A 108.8 . .
N23 C22 H22B 108.8 . .
C22 N23 C24 110.0(2) . .
C22 N23 C28 110.0(2) . .
C24 N23 C28 110.22(19) . .
N23 C24 H24A 109.6 . .
N23 C24 H24B 109.6 . .
N23 C24 C25 110.3(2) . .
H24A C24 H24B 108.1 . .
C25 C24 H24A 109.6 . .
C25 C24 H24B 109.6 . .
C24 C25 H25A 109.8 . .
C24 C25 H25B 109.8 . .
H25A C25 H25B 108.2 . .
N26 C25 C24 109.6(2) . .
N26 C25 H25A 109.8 . .
N26 C25 H25B 109.8 . .
C25 N26 C27 108.8(2) . .
C29 N26 C25 111.1(2) . .
C29 N26 C27 110.5(2) . .
N26 C27 H27A 109.8 . .
N26 C27 H27B 109.8 . .
N26 C27 C28 109.6(2) . .
H27A C27 H27B 108.2 . .
C28 C27 H27A 109.8 . .
C28 C27 H27B 109.8 . .
N23 C28 C27 111.1(2) . .
N23 C28 H28A 109.4 . .
N23 C28 H28B 109.4 . .
C27 C28 H28A 109.4 . .
C27 C28 H28B 109.4 . .
H28A C28 H28B 108.0 . .
N26 C29 H29A 109.1 . .
N26 C29 H29B 109.1 . .
N26 C29 C30 112.7(2) . .
H29A C29 H29B 107.8 . .
C30 C29 H29A 109.1 . .
C30 C29 H29B 109.1 . .
C31 C30 C29 122.4(3) . .
C35 C30 C29 120.7(2) . .
C35 C30 C31 116.9(2) . .
C30 C31 H31 120.1 . .
C32 C31 C30 119.8(2) . .
C32 C31 H31 120.1 . .
C31 C32 H32 118.4 . .
N33 C32 C31 123.1(2) . .
N33 C32 H32 118.4 . .
C32 N33 Co1 121.57(15) . 1_754
C32 N33 C34 116.4(2) . .
C34 N33 Co1 121.81(16) . 1_754
N33 C34 H34 118.2 . .
N33 C34 C35 123.6(2) . .
C35 C34 H34 118.2 . .
C30 C35 C34 120.0(2) . .
C30 C35 H35 120.0 . .
C34 C35 H35 120.0 . .
C37 O36 Co1 149.72(13) . .
O36 C37 O38 124.38(16) . .
O36 C37 C39 117.79(15) . .
O38 C37 C39 117.75(15) . .
C37 O38 Co1 129.89(12) . 2_566
C40 C39 C37 119.36(15) . .
C40 C39 C44 119.56(16) . .
C44 C39 C37 121.07(15) . .
C39 C40 H40 119.9 . .
C41 C40 C39 120.13(16) . .
C41 C40 H40 119.9 . .
C40 C41 C45 118.94(16) . .
C42 C41 C40 120.08(16) . .
C42 C41 C45 120.97(16) . .
C41 C42 H42 120.2 . .
C43 C42 C41 119.69(16) . .
C43 C42 H42 120.2 . .
C42 C43 H43 119.8 . .
C42 C43 C44 120.49(16) . .
C44 C43 H43 119.8 . .
C39 C44 H44 120.0 . .
C43 C44 C39 119.96(16) . .
C43 C44 H44 120.0 . .
C41 C45 Co1 174.98(13) . 2_556
O46 C45 Co1 61.62(9) . 2_556
O46 C45 C41 120.86(16) . .
O46 C45 O47 120.67(16) . .
O47 C45 Co1 59.11(9) . 2_556
O47 C45 C41 118.44(15) . .
C45 O46 Co1 87.96(11) . 2_556
C45 O47 Co1 90.33(10) . 2_556

loop_
_geom_bond_atom_site_label_1
_geom_bond_atom_site_label_2
_geom_bond_distance
_geom_bond_site_symmetry_2
Co1 N2 2.1644(17) .
Co1 N33 2.1917(18) 1_356
Co1 O36 2.0172(15) .
Co1 O38 2.0350(13) 2_566
Co1 C45 2.4911(18) 2_556
Co1 O46 2.1931(15) 2_556
Co1 O47 2.1378(14) 2_556
N2 C3 1.344(2) .
N2 C7 1.342(2) .
C3 H3 0.9500 .
C3 C4 1.376(3) .
C4 H4 0.9500 .
C4 C5 1.394(3) .
C5 C6 1.386(3) .
C5 C8 1.500(3) .
C6 H6 0.9500 .
C6 C7 1.385(3) .
C7 H7 0.9500 .
C8 H8A 0.9900 .
C8 H8B 0.9900 .
C8 N9 1.457(3) .
N9 C10 1.462(3) .
N9 C14 1.472(3) .
C10 H10A 0.9900 .
C10 H10B 0.9900 .
C10 C11 1.507(3) .
C11 H11A 0.9900 .
C11 H11B 0.9900 .
C11 N12 1.462(3) .
N12 C13 1.465(3) .
N12 C15 1.431(3) .
C13 H13A 0.9900 .
C13 H13B 0.9900 .
C13 C14 1.499(4) .
C14 H14A 0.9900 .
C14 H14B 0.9900 .
C15 H15A 0.9900 .
C15 H15B 0.9900 .
C15 C16 1.516(4) .
C16 C17 1.380(5) .
C16 C21 1.371(4) .
C17 H17 0.9500 .
C17 C18 1.404(4) .
C18 H18 0.9500 .
C18 C19 1.380(4) .
C19 C20 1.397(4) .
C19 C22 1.505(3) .
C20 H20 0.9500 .
C20 C21 1.376(4) .
C21 H21 0.9500 .
C22 H22A 0.9900 .
C22 H22B 0.9900 .
C22 N23 1.457(4) .
N23 C24 1.465(3) .
N23 C28 1.467(3) .
C24 H24A 0.9900 .
C24 H24B 0.9900 .
C24 C25 1.503(4) .
C25 H25A 0.9900 .
C25 H25B 0.9900 .
C25 N26 1.463(3) .
N26 C27 1.470(3) .
N26 C29 1.448(4) .
C27 H27A 0.9900 .
C27 H27B 0.9900 .
C27 C28 1.505(4) .
C28 H28A 0.9900 .
C28 H28B 0.9900 .
C29 H29A 0.9900 .
C29 H29B 0.9900 .
C29 C30 1.511(3) .
C30 C31 1.392(4) .
C30 C35 1.372(4) .
C31 H31 0.9500 .
C31 C32 1.391(3) .
C32 H32 0.9500 .
C32 N33 1.336(3) .
N33 Co1 2.1917(18) 1_754
N33 C34 1.342(3) .
C34 H34 0.9500 .
C34 C35 1.384(3) .
C35 H35 0.9500 .
O36 C37 1.256(2) .
C37 O38 1.257(2) .
C37 C39 1.502(2) .
O38 Co1 2.0350(13) 2_566
C39 C40 1.394(2) .
C39 C44 1.396(2) .
C40 H40 0.9500 .
C40 C41 1.394(2) .
C41 C42 1.394(2) .
C41 C45 1.493(2) .
C42 H42 0.9500 .
C42 C43 1.386(2) .
C43 H43 0.9500 .
C43 C44 1.392(2) .
C44 H44 0.9500 .
C45 Co1 2.4911(18) 2_556
C45 O46 1.262(2) .
C45 O47 1.267(2) .
O46 Co1 2.1931(15) 2_556
O47 Co1 2.1378(14) 2_556

loop_
_geom_torsion_atom_site_label_1
_geom_torsion_atom_site_label_2
_geom_torsion_atom_site_label_3
_geom_torsion_atom_site_label_4
_geom_torsion
_geom_torsion_site_symmetry_1
_geom_torsion_site_symmetry_4
Co1 N2 C3 C4 -178.21(16) . .
Co1 N2 C7 C6 -179.90(15) . .
Co1 N33 C34 C35 170.2(2) 1_754 .
Co1 O36 C37 O38 103.3(3) . .
Co1 O36 C37 C39 -80.0(3) . .
N2 C3 C4 C5 -2.7(3) . .
C3 N2 C7 C6 2.2(3) . .
C3 C4 C5 C6 3.4(3) . .
C3 C4 C5 C8 -177.0(2) . .
C4 C5 C6 C7 -1.5(3) . .
C4 C5 C8 N9 -77.2(3) . .
C5 C6 C7 N2 -1.4(3) . .
C5 C8 N9 C10 171.29(19) . .
C5 C8 N9 C14 -68.1(2) . .
C6 C5 C8 N9 102.3(2) . .
C7 N2 C3 C4 -0.2(3) . .
C8 C5 C6 C7 178.9(2) . .
C8 N9 C10 C11 177.1(2) . .
C8 N9 C14 C13 -178.3(2) . .
N9 C10 C11 N12 -58.1(3) . .
C10 N9 C14 C13 -57.8(3) . .
C10 C11 N12 C13 60.5(3) . .
C10 C11 N12 C15 -175.8(2) . .
C11 N12 C13 C14 -62.9(3) . .
C11 N12 C15 C16 71.7(4) . .
N12 C13 C14 N9 61.4(3) . .
N12 C15 C16 C17 29.1(4) . .
N12 C15 C16 C21 -151.9(3) . .
C13 N12 C15 C16 -166.2(3) . .
C14 N9 C10 C11 56.4(3) . .
C15 N12 C13 C14 172.9(3) . .
C15 C16 C17 C18 -179.1(3) . .
C15 C16 C21 C20 179.4(3) . .
C16 C17 C18 C19 1.2(5) . .
C17 C16 C21 C20 -1.6(4) . .
C17 C18 C19 C20 -4.5(4) . .
C17 C18 C19 C22 172.2(3) . .
C18 C19 C20 C21 4.9(4) . .
C18 C19 C22 N23 140.7(3) . .
C19 C20 C21 C16 -1.9(4) . .
C19 C22 N23 C24 -68.5(3) . .
C19 C22 N23 C28 169.9(2) . .
C20 C19 C22 N23 -42.7(4) . .
C21 C16 C17 C18 1.9(4) . .
C22 C19 C20 C21 -171.8(3) . .
C22 N23 C24 C25 -178.2(2) . .
C22 N23 C28 C27 177.4(2) . .
N23 C24 C25 N26 60.1(3) . .
C24 N23 C28 C27 56.0(3) . .
C24 C25 N26 C27 -61.6(3) . .
C24 C25 N26 C29 176.5(2) . .
C25 N26 C27 C28 60.4(3) . .
C25 N26 C29 C30 -167.6(2) . .
N26 C27 C28 N23 -58.0(3) . .
N26 C29 C30 C31 49.0(4) . .
N26 C29 C30 C35 -132.4(3) . .
C27 N26 C29 C30 71.5(3) . .
C28 N23 C24 C25 -56.7(3) . .
C29 N26 C27 C28 -177.3(2) . .
C29 C30 C31 C32 174.8(3) . .
C29 C30 C35 C34 -175.4(3) . .
C30 C31 C32 N33 0.2(4) . .
C31 C30 C35 C34 3.3(4) . .
C31 C32 N33 Co1 -170.9(2) . 1_754
C31 C32 N33 C34 4.0(4) . .
C32 N33 C34 C35 -4.7(4) . .
N33 C34 C35 C30 1.0(5) . .
C35 C30 C31 C32 -3.8(4) . .
O36 C37 O38 Co1 -18.4(3) . 2_566
O36 C37 C39 C40 14.5(2) . .
O36 C37 C39 C44 -164.61(17) . .
C37 C39 C40 C41 -177.95(16) . .
C37 C39 C44 C43 176.28(17) . .
O38 C37 C39 C40 -168.52(16) . .
O38 C37 C39 C44 12.3(2) . .
C39 C37 O38 Co1 164.86(11) . 2_566
C39 C40 C41 C42 1.6(3) . .
C39 C40 C41 C45 -177.56(16) . .
C40 C39 C44 C43 -2.9(3) . .
C40 C41 C42 C43 -2.8(3) . .
C40 C41 C45 O46 -160.51(17) . .
C40 C41 C45 O47 17.5(3) . .
C41 C42 C43 C44 1.1(3) . .
C41 C45 O46 Co1 174.98(16) . 2_556
C41 C45 O47 Co1 -174.95(15) . 2_556
C42 C41 C45 O46 20.3(3) . .
C42 C41 C45 O47 -161.68(17) . .
C42 C43 C44 C39 1.7(3) . .
C44 C39 C40 C41 1.2(3) . .
C45 C41 C42 C43 176.37(17) . .
O46 C45 O47 Co1 3.06(19) . 2_556
O47 C45 O46 Co1 -2.98(18) . 2_556
